data_7700360
loop_
_publ_author_name
'Wang, Long'
'Li, Jun'
'Deng, Dongsheng'
'Daniliuc, Constantin G.'
'M\"uck-Lichtenfeld, Christian'
'Kehr, Gerald'
'Erker, Gerhard'

_publ_section_title
;
 Carbon-carbon bond forming reactions of acetylenic esters and ketones
 within frustrated phosphane/borane Lewis pair frameworks.
;
_journal_issue 31
_journal_name_full 'Dalton transactions (Cambridge, England : 2003)'
_journal_page_first 11921
_journal_page_last 11926
_journal_paper_doi 10.1039/c9dt02624j
_journal_volume 48
_journal_year 2019
_chemical_formula_sum 'C52 H60 B F10 O4 P'
_chemical_formula_weight 980.78
_space_group_IT_number 2
_space_group_name_Hall '-P 1'
_space_group_name_H-M_alt 'P -1'
_symmetry_cell_setting triclinic
_symmetry_space_group_name_Hall '-P 1'
_symmetry_space_group_name_H-M 'P -1'
_atom_sites_solution_hydrogens geom
_atom_sites_solution_primary direct
_atom_sites_solution_secondary difmap
_audit_creation_method SHELXL-97
_audit_update_record
;
2018-05-22 deposited with the CCDC.    2019-06-25 downloaded from the CCDC.
;
_cell_angle_alpha 108.8480(10)
_cell_angle_beta 105.7530(10)
_cell_angle_gamma 101.7290(10)
_cell_formula_units_Z 2
_cell_length_a 13.6159(2)
_cell_length_b 14.1771(2)
_cell_length_c 16.6822(4)
_cell_measurement_reflns_used 6969
_cell_measurement_temperature 173(2)
_cell_measurement_theta_max 28.28
_cell_measurement_theta_min 4.08
_cell_volume 2779.38(9)
_computing_cell_refinement 'Collect (Nonius B.V., 1998)'
_computing_data_collection 'Collect (Nonius B.V., 1998)'
_computing_data_reduction 'Denzo-SMN (Otwinowski & Minor, 1997)'
_computing_molecular_graphics 'XP (BrukerAXS, 2000)'
_computing_publication_material 'SHELXL-97 (Sheldrick, 1997)'
_computing_structure_refinement 'SHELXL-97 (Sheldrick, 1997)'
_computing_structure_solution 'SHELXS-97 (Sheldrick, 1990)'
_diffrn_ambient_temperature 173(2)
_diffrn_measured_fraction_theta_full 0.975
_diffrn_measured_fraction_theta_max 0.975
_diffrn_measurement_device_type 'Nonius KappaCCD APEXII'
_diffrn_measurement_method '\w and \f scans'
_diffrn_radiation_monochromator 'Montel mirror'
_diffrn_radiation_source 'rotating anode Nonius FR591'
_diffrn_radiation_type MoK\a
_diffrn_radiation_wavelength 0.71073
_diffrn_reflns_av_R_equivalents 0.057
_diffrn_reflns_av_sigmaI/netI 0.0597
_diffrn_reflns_limit_h_max 16
_diffrn_reflns_limit_h_min -16
_diffrn_reflns_limit_k_max 16
_diffrn_reflns_limit_k_min -16
_diffrn_reflns_limit_l_max 15
_diffrn_reflns_limit_l_min -19
_diffrn_reflns_number 25411
_diffrn_reflns_theta_full 25.00
_diffrn_reflns_theta_max 25.00
_diffrn_reflns_theta_min 4.09
_exptl_absorpt_coefficient_mu 0.122
_exptl_absorpt_correction_T_max 0.9963
_exptl_absorpt_correction_T_min 0.9843
_exptl_absorpt_correction_type multi-scan
_exptl_absorpt_process_details 'Denzo (Otwinowski, Borek, Majewski & Minor, 2003)'
_exptl_crystal_colour colourless
_exptl_crystal_density_diffrn 1.172
_exptl_crystal_density_method 'not measured'
_exptl_crystal_description plate
_exptl_crystal_F_000 1028
_exptl_crystal_size_max 0.13
_exptl_crystal_size_mid 0.10
_exptl_crystal_size_min 0.03
_platon_squeeze_details
;
A badly disordered pentane molecule was found in the 
asymmetrical unit and could not be satisfactorily refined. The program 
SQUEEZE (Spek, A.L. (2015). Acta Cryst. C71, 9-18.) was therefore used to
remove mathematically the effect of the solvent.
The quoted formula and derived parameters are not included the squeezed
solvent molecule. 
;
_refine_diff_density_max 0.346
_refine_diff_density_min -0.297
_refine_diff_density_rms 0.058
_refine_ls_extinction_method none
_refine_ls_goodness_of_fit_ref 1.050
_refine_ls_hydrogen_treatment constr
_refine_ls_matrix_type full
_refine_ls_number_parameters 679
_refine_ls_number_reflns 9536
_refine_ls_number_restraints 107
_refine_ls_restrained_S_all 1.053
_refine_ls_R_factor_all 0.0988
_refine_ls_R_factor_gt 0.0729
_refine_ls_shift/su_max 0.001
_refine_ls_shift/su_mean 0.000
_refine_ls_structure_factor_coef Fsqd
_refine_ls_weighting_details 'calc w=1/[\s^2^(Fo^2^)+(0.0542P)^2^+4.3632P] where P=(Fo^2^+2Fc^2^)/3'
_refine_ls_weighting_scheme calc
_refine_ls_wR_factor_gt 0.1623
_refine_ls_wR_factor_ref 0.1761
_reflns_number_gt 6984
_reflns_number_total 9536
_reflns_threshold_expression >2sigma(I)
_cod_data_source_file c9dt02624j2.cif
_cod_data_source_block erk8623
_cod_depositor_comments 'Adding full bibliography for 7700359--7700368.cif.'
_cod_original_sg_symbol_H-M P-1
_cod_database_code 7700360
_platon_squeeze_void_probe_radius 1.20

loop_
_symmetry_equiv_pos_as_xyz
'x, y, z'
'-x, -y, -z'

loop_
_atom_site_label
_atom_site_type_symbol
_atom_site_fract_x
_atom_site_fract_y
_atom_site_fract_z
_atom_site_U_iso_or_equiv
_atom_site_adp_type
_atom_site_occupancy
_atom_site_symmetry_multiplicity
_atom_site_calc_flag
_atom_site_refinement_flags
_atom_site_disorder_assembly
_atom_site_disorder_group
P1 P 0.77935(7) 0.97542(6) 0.23575(6) 0.0279(2) Uani 1 1 d . . .
B1 B 0.7834(3) 0.6698(3) 0.0037(3) 0.0326(8) Uani 1 1 d . . .
O1 O 0.87950(17) 0.75625(16) 0.00693(15) 0.0312(5) Uani 1 1 d . . .
O2 O 0.99672(18) 0.91327(17) 0.05775(15) 0.0340(5) Uani 1 1 d . . .
O3 O 0.77808(19) 0.91535(18) -0.01357(15) 0.0359(5) Uani 1 1 d . . .
O4 O 0.6813(2) 1.0027(2) 0.05467(16) 0.0428(6) Uani 1 1 d . . .
C1 C 0.8128(3) 0.8608(3) 0.2543(2) 0.0331(7) Uani 1 1 d . . .
H1A H 0.8715 0.8850 0.3139 0.040 Uiso 1 1 calc R . .
H1B H 0.7490 0.8118 0.2535 0.040 Uiso 1 1 calc R . .
C2 C 0.8487(3) 0.8053(3) 0.1762(2) 0.0320(7) Uani 1 1 d . . .
C3 C 0.7551(3) 0.7206(2) 0.0929(2) 0.0318(7) Uani 1 1 d . . .
H3A H 0.6976 0.7515 0.0765 0.038 Uiso 1 1 calc R . .
H3B H 0.7257 0.6633 0.1099 0.038 Uiso 1 1 calc R . .
C4 C 0.9183(3) 0.8507(3) 0.0635(2) 0.0303(7) Uani 1 1 d . . .
C5 C 0.8938(3) 0.8943(2) 0.1478(2) 0.0295(7) Uani 1 1 d . . .
H5 H 0.9627 0.9436 0.1980 0.035 Uiso 1 1 calc R . .
C6 C 0.8130(2) 0.9543(2) 0.1405(2) 0.0289(7) Uani 1 1 d . . .
C7 C 0.7590(3) 0.9550(2) 0.0560(2) 0.0302(7) Uani 1 1 d . . .
C8 C 0.6243(4) 0.9986(4) -0.0336(3) 0.0623(12) Uani 1 1 d . . .
H8A H 0.6742 1.0389 -0.0524 0.093 Uiso 1 1 calc R . .
H8B H 0.5661 1.0288 -0.0305 0.093 Uiso 1 1 calc R . .
H8C H 0.5938 0.9252 -0.0779 0.093 Uiso 1 1 calc R . .
C9 C 1.0247(3) 0.8757(3) -0.0226(3) 0.0412(9) Uani 1 1 d . . .
H9A H 1.0403 0.8098 -0.0287 0.062 Uiso 1 1 calc R . .
H9B H 1.0883 0.9286 -0.0164 0.062 Uiso 1 1 calc R . .
H9C H 0.9642 0.8636 -0.0767 0.062 Uiso 1 1 calc R . .
C10 C 0.9373(3) 0.7617(3) 0.2118(2) 0.0380(8) Uani 1 1 d . . .
H10A H 0.9080 0.7066 0.2302 0.057 Uiso 1 1 calc R . .
H10B H 0.9964 0.8186 0.2642 0.057 Uiso 1 1 calc R . .
H10C H 0.9643 0.7321 0.1637 0.057 Uiso 1 1 calc R . .
C11 C 0.8715(3) 1.0847(2) 0.3451(2) 0.0301(7) Uani 1 1 d . . .
C12 C 0.8506(3) 1.0849(3) 0.4238(2) 0.0325(7) Uani 1 1 d . . .
C13 C 0.9104(3) 1.1698(3) 0.5062(2) 0.0397(8) Uani 1 1 d . A .
H13 H 0.8944 1.1703 0.5584 0.048 Uiso 1 1 calc R . .
C15 C 1.0163(3) 1.2487(3) 0.4397(2) 0.0385(8) Uani 1 1 d . A .
H15 H 1.0749 1.3035 0.4459 0.046 Uiso 1 1 calc R . .
C16 C 0.9588(3) 1.1671(2) 0.3539(2) 0.0312(7) Uani 1 1 d . . .
C17 C 0.7662(3) 0.9977(3) 0.4265(2) 0.0385(8) Uani 1 1 d . . .
H17 H 0.7295 0.9422 0.3632 0.046 Uiso 1 1 calc R . .
C18 C 0.6793(3) 1.0362(3) 0.4567(3) 0.0504(10) Uani 1 1 d . . .
H18A H 0.7127 1.0905 0.5189 0.076 Uiso 1 1 calc R . .
H18B H 0.6257 0.9770 0.4549 0.076 Uiso 1 1 calc R . .
H18C H 0.6441 1.0657 0.4157 0.076 Uiso 1 1 calc R . .
C19 C 0.8204(3) 0.9472(3) 0.4867(3) 0.0491(10) Uani 1 1 d . . .
H19A H 0.8768 0.9253 0.4672 0.074 Uiso 1 1 calc R . .
H19B H 0.7666 0.8856 0.4814 0.074 Uiso 1 1 calc R . .
H19C H 0.8524 0.9982 0.5502 0.074 Uiso 1 1 calc R . .
C14 C 0.9920(3) 1.2537(3) 0.5161(2) 0.0414(9) Uani 1 1 d D . .
C20 C 1.0390(11) 1.3487(9) 0.6079(8) 0.048(3) Uani 0.59(4) 1 d PDU A 1
H20 H 1.0164 1.3274 0.6535 0.058 Uiso 0.59(4) 1 calc PR A 1
C21 C 1.1606(10) 1.3828(15) 0.6392(11) 0.085(4) Uani 0.59(4) 1 d PDU A 1
H21A H 1.1851 1.3221 0.6376 0.128 Uiso 0.59(4) 1 calc PR A 1
H21B H 1.1916 1.4370 0.7014 0.128 Uiso 0.59(4) 1 calc PR A 1
H21C H 1.1837 1.4114 0.5987 0.128 Uiso 0.59(4) 1 calc PR A 1
C22 C 1.0013(16) 1.4405(9) 0.6021(9) 0.075(4) Uani 0.59(4) 1 d PDU A 1
H22A H 1.0310 1.4678 0.5637 0.112 Uiso 0.59(4) 1 calc PR A 1
H22B H 1.0260 1.4961 0.6632 0.112 Uiso 0.59(4) 1 calc PR A 1
H22C H 0.9224 1.4170 0.5756 0.112 Uiso 0.59(4) 1 calc PR A 1
C20A C 1.0624(16) 1.3487(10) 0.6035(11) 0.040(4) Uani 0.41(4) 1 d PDU A 2
H20A H 1.0313 1.3396 0.6493 0.048 Uiso 0.41(4) 1 calc PR A 2
C21A C 1.1752(12) 1.3530(16) 0.6416(12) 0.052(4) Uani 0.41(4) 1 d PDU A 2
H21D H 1.1772 1.2848 0.6429 0.078 Uiso 0.41(4) 1 calc PR A 2
H21E H 1.2094 1.4077 0.7035 0.078 Uiso 0.41(4) 1 calc PR A 2
H21F H 1.2140 1.3695 0.6037 0.078 Uiso 0.41(4) 1 calc PR A 2
C22A C 1.046(2) 1.4486(11) 0.5975(10) 0.059(5) Uani 0.41(4) 1 d PDU A 2
H22D H 1.0843 1.4692 0.5606 0.089 Uiso 0.41(4) 1 calc PR A 2
H22E H 1.0747 1.5046 0.6588 0.089 Uiso 0.41(4) 1 calc PR A 2
H22F H 0.9692 1.4370 0.5694 0.089 Uiso 0.41(4) 1 calc PR A 2
C23 C 0.9988(3) 1.1731(3) 0.2779(2) 0.0375(8) Uani 1 1 d . . .
H23 H 0.9488 1.1129 0.2200 0.045 Uiso 1 1 calc R . .
C24 C 1.0004(3) 1.2755(3) 0.2644(3) 0.0465(9) Uani 1 1 d . . .
H24A H 0.9271 1.2794 0.2467 0.070 Uiso 1 1 calc R . .
H24B H 1.0287 1.2765 0.2164 0.070 Uiso 1 1 calc R . .
H24C H 1.0465 1.3358 0.3213 0.070 Uiso 1 1 calc R . .
C25 C 1.1113(3) 1.1614(3) 0.2980(3) 0.0500(10) Uani 1 1 d . . .
H25A H 1.1626 1.2224 0.3522 0.075 Uiso 1 1 calc R . .
H25B H 1.1333 1.1572 0.2460 0.075 Uiso 1 1 calc R . .
H25C H 1.1099 1.0972 0.3086 0.075 Uiso 1 1 calc R . .
C31 C 0.6449(3) 0.9892(2) 0.2255(2) 0.0297(7) Uani 1 1 d . . .
C32 C 0.5552(3) 0.9050(3) 0.2050(2) 0.0332(7) Uani 1 1 d . . .
C33 C 0.4632(3) 0.9243(3) 0.2182(2) 0.0355(8) Uani 1 1 d . . .
H33 H 0.4035 0.8666 0.2058 0.043 Uiso 1 1 calc R . .
C34 C 0.4562(3) 1.0245(3) 0.2487(2) 0.0361(8) Uani 1 1 d . B .
C35 C 0.5415(3) 1.1057(3) 0.2601(2) 0.0346(8) Uani 1 1 d . . .
H35 H 0.5353 1.1743 0.2769 0.042 Uiso 1 1 calc R . .
C36 C 0.6363(3) 1.0929(2) 0.2483(2) 0.0298(7) Uani 1 1 d . . .
C37 C 0.5460(3) 0.7893(3) 0.1607(3) 0.0457(9) Uani 1 1 d . . .
H37 H 0.6182 0.7874 0.1583 0.055 Uiso 1 1 calc R . .
C38 C 0.5200(4) 0.7276(4) 0.2159(4) 0.0779(16) Uani 1 1 d . . .
H38A H 0.5718 0.7636 0.2786 0.117 Uiso 1 1 calc R . .
H38B H 0.5242 0.6568 0.1890 0.117 Uiso 1 1 calc R . .
H38C H 0.4471 0.7227 0.2157 0.117 Uiso 1 1 calc R . .
C39 C 0.4663(4) 0.7399(4) 0.0626(3) 0.0737(15) Uani 1 1 d . . .
H39A H 0.3949 0.7431 0.0620 0.111 Uiso 1 1 calc R . .
H39B H 0.4626 0.6664 0.0344 0.111 Uiso 1 1 calc R . .
H39C H 0.4903 0.7786 0.0285 0.111 Uiso 1 1 calc R . .
C40 C 0.3587(3) 1.0468(3) 0.2701(3) 0.0466(9) Uani 1 1 d DU . .
H40 H 0.3405 1.0975 0.2432 0.056 Uiso 0.782(16) 1 calc PR B 1
H40A H 0.3685 1.1231 0.2852 0.056 Uiso 0.218(16) 1 calc PR B 2
C41 C 0.3887(6) 1.1022(8) 0.3708(4) 0.072(3) Uani 0.782(16) 1 d PDU B 1
H41A H 0.3286 1.1240 0.3831 0.108 Uiso 0.782(16) 1 calc PR B 1
H41B H 0.4524 1.1644 0.3949 0.108 Uiso 0.782(16) 1 calc PR B 1
H41C H 0.4047 1.0545 0.4002 0.108 Uiso 0.782(16) 1 calc PR B 1
C42 C 0.2584(5) 0.9505(5) 0.2266(7) 0.069(2) Uani 0.782(16) 1 d PDU B 1
H42A H 0.2688 0.9026 0.2569 0.103 Uiso 0.782(16) 1 calc PR B 1
H42B H 0.2457 0.9145 0.1620 0.103 Uiso 0.782(16) 1 calc PR B 1
H42C H 0.1962 0.9725 0.2329 0.103 Uiso 0.782(16) 1 calc PR B 1
C41A C 0.363(2) 1.027(3) 0.3572(16) 0.077(9) Uani 0.218(16) 1 d PDU B 2
H41D H 0.4378 1.0568 0.4005 0.116 Uiso 0.218(16) 1 calc PR B 2
H41E H 0.3370 0.9517 0.3413 0.116 Uiso 0.218(16) 1 calc PR B 2
H41F H 0.3180 1.0617 0.3848 0.116 Uiso 0.218(16) 1 calc PR B 2
C42A C 0.2533(16) 0.986(3) 0.1943(15) 0.075(8) Uani 0.218(16) 1 d PDU B 2
H42D H 0.2420 0.9103 0.1774 0.113 Uiso 0.218(16) 1 calc PR B 2
H42E H 0.2530 1.0026 0.1417 0.113 Uiso 0.218(16) 1 calc PR B 2
H42F H 0.1954 1.0038 0.2137 0.113 Uiso 0.218(16) 1 calc PR B 2
C43 C 0.7181(3) 1.1876(2) 0.2550(2) 0.0332(7) Uani 1 1 d . . .
H43 H 0.7801 1.1657 0.2436 0.040 Uiso 1 1 calc R . .
C44 C 0.7614(3) 1.2773(3) 0.3499(3) 0.0436(9) Uani 1 1 d . . .
H44A H 0.7025 1.3022 0.3616 0.065 Uiso 1 1 calc R . .
H44B H 0.8175 1.3354 0.3529 0.065 Uiso 1 1 calc R . .
H44C H 0.7918 1.2516 0.3958 0.065 Uiso 1 1 calc R . .
C45 C 0.6699(3) 1.2265(3) 0.1821(3) 0.0436(9) Uani 1 1 d . . .
H45A H 0.6463 1.1699 0.1217 0.065 Uiso 1 1 calc R . .
H45B H 0.7246 1.2871 0.1869 0.065 Uiso 1 1 calc R . .
H45C H 0.6081 1.2474 0.1913 0.065 Uiso 1 1 calc R . .
C51 C 0.8230(3) 0.5654(3) -0.0127(2) 0.0338(7) Uani 1 1 d . . .
F52 F 0.7785(2) 0.52170(17) 0.10285(16) 0.0550(6) Uani 1 1 d . . .
C52 C 0.8133(3) 0.4989(3) 0.0326(3) 0.0395(8) Uani 1 1 d . . .
F53 F 0.8290(2) 0.34678(18) 0.05824(18) 0.0625(7) Uani 1 1 d . . .
C53 C 0.8388(3) 0.4064(3) 0.0106(3) 0.0422(9) Uani 1 1 d . . .
F54 F 0.9000(2) 0.28583(17) -0.08102(18) 0.0615(7) Uani 1 1 d . . .
C54 C 0.8755(3) 0.3763(3) -0.0592(3) 0.0427(9) Uani 1 1 d . . .
F55 F 0.9230(2) 0.40942(19) -0.17529(17) 0.0637(7) Uani 1 1 d . . .
C55 C 0.8866(3) 0.4382(3) -0.1062(2) 0.0402(8) Uani 1 1 d . . .
F56 F 0.87246(19) 0.58605(16) -0.13301(14) 0.0482(5) Uani 1 1 d . . .
C56 C 0.8606(3) 0.5298(3) -0.0827(2) 0.0361(8) Uani 1 1 d . . .
C61 C 0.6819(3) 0.6438(2) -0.0896(2) 0.0341(8) Uani 1 1 d . . .
F62 F 0.57296(17) 0.54108(16) -0.03935(15) 0.0471(5) Uani 1 1 d . . .
C62 C 0.5817(3) 0.5810(3) -0.1014(2) 0.0377(8) Uani 1 1 d . . .
F63 F 0.39455(18) 0.49593(19) -0.17926(18) 0.0649(7) Uani 1 1 d . . .
C63 C 0.4884(3) 0.5559(3) -0.1734(3) 0.0462(10) Uani 1 1 d . . .
F64 F 0.4027(2) 0.5662(2) -0.31201(18) 0.0726(8) Uani 1 1 d . . .
C64 C 0.4930(3) 0.5919(3) -0.2400(3) 0.0499(10) Uani 1 1 d . . .
F65 F 0.5942(2) 0.68710(19) -0.29823(16) 0.0641(7) Uani 1 1 d . . .
C65 C 0.5889(3) 0.6517(3) -0.2328(3) 0.0461(9) Uani 1 1 d . . .
F66 F 0.77278(17) 0.73434(16) -0.16015(14) 0.0456(5) Uani 1 1 d . . .
C66 C 0.6816(3) 0.6770(3) -0.1592(2) 0.0375(8) Uani 1 1 d . . .

loop_
_atom_site_aniso_label
_atom_site_aniso_U_11
_atom_site_aniso_U_22
_atom_site_aniso_U_33
_atom_site_aniso_U_23
_atom_site_aniso_U_13
_atom_site_aniso_U_12
P1 0.0291(4) 0.0263(4) 0.0292(4) 0.0107(3) 0.0111(3) 0.0110(3)
B1 0.034(2) 0.0256(18) 0.039(2) 0.0117(16) 0.0134(17) 0.0116(16)
O1 0.0318(12) 0.0261(12) 0.0358(12) 0.0109(10) 0.0144(10) 0.0094(10)
O2 0.0301(12) 0.0326(12) 0.0425(13) 0.0148(11) 0.0196(11) 0.0083(10)
O3 0.0379(13) 0.0417(13) 0.0307(13) 0.0149(11) 0.0144(11) 0.0146(11)
O4 0.0449(15) 0.0565(16) 0.0368(13) 0.0206(12) 0.0156(11) 0.0315(13)
C1 0.0391(19) 0.0312(17) 0.0345(18) 0.0147(15) 0.0151(15) 0.0174(15)
C2 0.0357(19) 0.0318(17) 0.0335(18) 0.0149(15) 0.0136(15) 0.0163(15)
C3 0.0316(18) 0.0275(16) 0.0391(19) 0.0136(15) 0.0155(15) 0.0112(14)
C4 0.0270(17) 0.0314(18) 0.0378(18) 0.0154(15) 0.0145(14) 0.0139(15)
C5 0.0273(17) 0.0253(16) 0.0330(17) 0.0090(14) 0.0087(14) 0.0099(14)
C6 0.0253(16) 0.0248(16) 0.0339(17) 0.0084(14) 0.0107(14) 0.0083(13)
C7 0.0295(17) 0.0287(16) 0.0332(18) 0.0147(14) 0.0110(14) 0.0076(14)
C8 0.054(3) 0.095(4) 0.048(2) 0.035(2) 0.012(2) 0.042(3)
C9 0.042(2) 0.042(2) 0.050(2) 0.0194(18) 0.0303(18) 0.0144(17)
C10 0.044(2) 0.0398(19) 0.0388(19) 0.0190(16) 0.0165(16) 0.0228(17)
C11 0.0327(18) 0.0271(16) 0.0298(17) 0.0110(14) 0.0079(14) 0.0135(14)
C12 0.0340(18) 0.0307(17) 0.0324(18) 0.0119(14) 0.0105(15) 0.0127(15)
C13 0.049(2) 0.040(2) 0.0292(18) 0.0144(16) 0.0097(16) 0.0169(17)
C15 0.0359(19) 0.0357(19) 0.039(2) 0.0158(16) 0.0090(16) 0.0062(16)
C16 0.0297(17) 0.0302(17) 0.0341(18) 0.0141(15) 0.0087(14) 0.0126(14)
C17 0.042(2) 0.042(2) 0.0331(19) 0.0145(16) 0.0150(16) 0.0146(17)
C18 0.055(2) 0.060(3) 0.047(2) 0.023(2) 0.028(2) 0.025(2)
C19 0.056(3) 0.044(2) 0.052(2) 0.0263(19) 0.020(2) 0.0156(19)
C14 0.044(2) 0.0340(19) 0.0341(19) 0.0111(16) 0.0014(16) 0.0107(17)
C20 0.048(5) 0.049(5) 0.035(4) 0.014(3) 0.012(4) 0.001(3)
C21 0.075(6) 0.086(7) 0.073(6) 0.013(5) 0.008(4) 0.037(5)
C22 0.071(6) 0.057(5) 0.077(6) 0.006(4) 0.024(4) 0.021(5)
C20A 0.045(7) 0.039(5) 0.027(5) 0.011(4) 0.006(4) 0.008(4)
C21A 0.042(6) 0.051(6) 0.046(6) 0.017(5) 0.001(4) 0.005(4)
C22A 0.072(8) 0.045(6) 0.057(6) 0.017(4) 0.026(5) 0.016(5)
C23 0.0372(19) 0.0328(18) 0.043(2) 0.0155(16) 0.0172(16) 0.0076(15)
C24 0.051(2) 0.044(2) 0.048(2) 0.0197(18) 0.0220(19) 0.0126(19)
C25 0.040(2) 0.050(2) 0.066(3) 0.024(2) 0.027(2) 0.0143(19)
C31 0.0277(17) 0.0320(17) 0.0311(17) 0.0123(14) 0.0116(14) 0.0125(14)
C32 0.0339(18) 0.0350(18) 0.0359(18) 0.0158(15) 0.0178(15) 0.0120(15)
C33 0.0283(18) 0.0343(18) 0.042(2) 0.0137(16) 0.0134(15) 0.0070(15)
C34 0.0332(19) 0.042(2) 0.0380(19) 0.0166(16) 0.0141(15) 0.0203(16)
C35 0.0368(19) 0.0301(17) 0.0389(19) 0.0129(15) 0.0129(15) 0.0175(15)
C36 0.0270(17) 0.0320(17) 0.0300(17) 0.0121(14) 0.0088(14) 0.0109(14)
C37 0.042(2) 0.0323(19) 0.062(2) 0.0114(18) 0.0253(19) 0.0136(17)
C38 0.088(4) 0.046(3) 0.139(5) 0.051(3) 0.076(4) 0.031(3)
C39 0.048(3) 0.049(3) 0.079(3) -0.015(2) 0.007(2) 0.013(2)
C40 0.040(2) 0.047(2) 0.062(2) 0.0218(19) 0.0280(19) 0.0213(18)
C41 0.066(4) 0.090(6) 0.062(4) 0.018(3) 0.036(3) 0.034(4)
C42 0.041(3) 0.064(4) 0.102(5) 0.024(3) 0.036(3) 0.021(3)
C41A 0.071(11) 0.090(13) 0.079(11) 0.029(8) 0.037(8) 0.038(9)
C42A 0.066(10) 0.088(12) 0.068(11) 0.016(7) 0.028(8) 0.034(9)
C43 0.0308(18) 0.0299(17) 0.0380(19) 0.0135(15) 0.0111(15) 0.0103(14)
C44 0.042(2) 0.0308(18) 0.052(2) 0.0118(17) 0.0117(18) 0.0141(16)
C45 0.049(2) 0.041(2) 0.053(2) 0.0277(18) 0.0206(19) 0.0211(18)
C51 0.0319(18) 0.0304(17) 0.0391(19) 0.0123(15) 0.0144(15) 0.0110(15)
F52 0.0798(17) 0.0456(12) 0.0699(15) 0.0346(12) 0.0491(14) 0.0326(12)
C52 0.041(2) 0.0355(19) 0.049(2) 0.0182(17) 0.0238(17) 0.0141(16)
F53 0.0767(17) 0.0472(13) 0.0917(19) 0.0443(14) 0.0436(15) 0.0320(13)
C53 0.039(2) 0.0327(19) 0.060(2) 0.0253(18) 0.0185(18) 0.0107(16)
F54 0.0668(16) 0.0383(12) 0.0882(18) 0.0218(12) 0.0333(14) 0.0331(12)
C54 0.035(2) 0.0290(18) 0.060(2) 0.0116(17) 0.0172(18) 0.0130(16)
F55 0.0856(18) 0.0610(15) 0.0651(16) 0.0216(13) 0.0452(14) 0.0462(14)
C55 0.038(2) 0.039(2) 0.045(2) 0.0123(17) 0.0198(17) 0.0172(17)
F56 0.0684(15) 0.0446(12) 0.0509(13) 0.0242(11) 0.0370(12) 0.0278(11)
C56 0.039(2) 0.0319(18) 0.0390(19) 0.0132(16) 0.0178(16) 0.0106(15)
C61 0.0358(19) 0.0243(16) 0.045(2) 0.0125(15) 0.0194(16) 0.0112(15)
F62 0.0426(12) 0.0405(12) 0.0563(13) 0.0194(10) 0.0216(10) 0.0046(10)
C62 0.041(2) 0.0266(17) 0.047(2) 0.0122(16) 0.0192(17) 0.0132(15)
F63 0.0333(12) 0.0608(15) 0.0820(18) 0.0182(13) 0.0123(12) 0.0066(11)
C63 0.030(2) 0.0325(19) 0.066(3) 0.0111(19) 0.0144(18) 0.0075(16)
F64 0.0547(15) 0.0708(17) 0.0657(16) 0.0164(14) -0.0085(13) 0.0261(13)
C64 0.042(2) 0.041(2) 0.049(2) 0.0077(18) 0.0004(18) 0.0176(19)
F65 0.0862(19) 0.0595(15) 0.0475(14) 0.0283(12) 0.0143(13) 0.0272(14)
C65 0.057(3) 0.038(2) 0.042(2) 0.0158(17) 0.0113(19) 0.0206(19)
F66 0.0522(13) 0.0433(12) 0.0434(12) 0.0199(10) 0.0206(10) 0.0111(10)
C66 0.042(2) 0.0287(17) 0.041(2) 0.0099(15) 0.0165(17) 0.0144(16)

loop_
_atom_type_symbol
_atom_type_description
_atom_type_scat_dispersion_real
_atom_type_scat_dispersion_imag
_atom_type_scat_source
C C 0.0033 0.0016 'International Tables Vol C Tables 4.2.6.8 and 6.1.1.4'
H H 0.0000 0.0000 'International Tables Vol C Tables 4.2.6.8 and 6.1.1.4'
B B 0.0013 0.0007 'International Tables Vol C Tables 4.2.6.8 and 6.1.1.4'
O O 0.0106 0.0060 'International Tables Vol C Tables 4.2.6.8 and 6.1.1.4'
F F 0.0171 0.0103 'International Tables Vol C Tables 4.2.6.8 and 6.1.1.4'
P P 0.1023 0.0942 'International Tables Vol C Tables 4.2.6.8 and 6.1.1.4'

loop_
_geom_angle_atom_site_label_1
_geom_angle_atom_site_label_2
_geom_angle_atom_site_label_3
_geom_angle
C6 P1 C31 116.91(15)
C6 P1 C11 119.36(16)
C31 P1 C11 104.25(14)
C6 P1 C1 94.71(15)
C31 P1 C1 120.66(16)
C11 P1 C1 100.61(14)
O1 B1 C3 107.4(3)
O1 B1 C51 104.3(3)
C3 B1 C51 120.5(3)
O1 B1 C61 105.7(3)
C3 B1 C61 110.7(3)
C51 B1 C61 107.2(3)
C4 O1 B1 125.6(3)
C4 O2 C9 117.8(3)
C7 O4 C8 114.1(3)
C2 C1 P1 107.0(2)
C2 C1 H1A 110.3
P1 C1 H1A 110.3
C2 C1 H1B 110.3
P1 C1 H1B 110.3
H1A C1 H1B 108.6
C3 C2 C10 112.0(3)
C3 C2 C1 113.0(3)
C10 C2 C1 109.6(3)
C3 C2 C5 107.4(3)
C10 C2 C5 110.5(3)
C1 C2 C5 104.1(2)
C2 C3 B1 115.9(3)
C2 C3 H3A 108.3
B1 C3 H3A 108.3
C2 C3 H3B 108.3
B1 C3 H3B 108.3
H3A C3 H3B 107.4
O1 C4 O2 119.0(3)
O1 C4 C5 125.3(3)
O2 C4 C5 115.0(3)
C4 C5 C6 115.0(3)
C4 C5 C2 111.0(3)
C6 C5 C2 106.9(3)
C4 C5 H5 107.9
C6 C5 H5 107.9
C2 C5 H5 107.9
C7 C6 C5 119.6(3)
C7 C6 P1 130.7(2)
C5 C6 P1 106.5(2)
O3 C7 O4 120.8(3)
O3 C7 C6 123.9(3)
O4 C7 C6 115.2(3)
O4 C8 H8A 109.5
O4 C8 H8B 109.5
H8A C8 H8B 109.5
O4 C8 H8C 109.5
H8A C8 H8C 109.5
H8B C8 H8C 109.5
O2 C9 H9A 109.5
O2 C9 H9B 109.5
H9A C9 H9B 109.5
O2 C9 H9C 109.5
H9A C9 H9C 109.5
H9B C9 H9C 109.5
C2 C10 H10A 109.5
C2 C10 H10B 109.5
H10A C10 H10B 109.5
C2 C10 H10C 109.5
H10A C10 H10C 109.5
H10B C10 H10C 109.5
C12 C11 C16 119.1(3)
C12 C11 P1 116.3(2)
C16 C11 P1 124.5(2)
C13 C12 C11 119.0(3)
C13 C12 C17 115.8(3)
C11 C12 C17 125.2(3)
C14 C13 C12 123.1(3)
C14 C13 H13 118.4
C12 C13 H13 118.4
C14 C15 C16 123.3(3)
C14 C15 H15 118.4
C16 C15 H15 118.4
C15 C16 C11 118.2(3)
C15 C16 C23 116.1(3)
C11 C16 C23 125.7(3)
C12 C17 C19 110.4(3)
C12 C17 C18 112.7(3)
C19 C17 C18 111.1(3)
C12 C17 H17 107.5
C19 C17 H17 107.5
C18 C17 H17 107.5
C17 C18 H18A 109.5
C17 C18 H18B 109.5
H18A C18 H18B 109.5
C17 C18 H18C 109.5
H18A C18 H18C 109.5
H18B C18 H18C 109.5
C17 C19 H19A 109.5
C17 C19 H19B 109.5
H19A C19 H19B 109.5
C17 C19 H19C 109.5
H19A C19 H19C 109.5
H19B C19 H19C 109.5
C13 C14 C15 117.1(3)
C13 C14 C20A 126.8(10)
C15 C14 C20A 116.1(10)
C13 C14 C20 116.7(7)
C15 C14 C20 125.8(7)
C20A C14 C20 13.1(11)
C21 C20 C22 109.0(10)
C21 C20 C14 108.7(10)
C22 C20 C14 112.2(9)
C21 C20 H20 109.0
C22 C20 H20 109.0
C14 C20 H20 109.0
C21A C20A C22A 115.7(13)
C21A C20A C14 115.7(11)
C22A C20A C14 111.2(11)
C21A C20A H20A 104.2
C22A C20A H20A 104.2
C14 C20A H20A 104.2
C20A C21A H21D 109.5
C20A C21A H21E 109.5
H21D C21A H21E 109.5
C20A C21A H21F 109.5
H21D C21A H21F 109.5
H21E C21A H21F 109.5
C20A C22A H22D 109.5
C20A C22A H22E 109.5
H22D C22A H22E 109.5
C20A C22A H22F 109.5
H22D C22A H22F 109.5
H22E C22A H22F 109.5
C16 C23 C25 109.6(3)
C16 C23 C24 112.6(3)
C25 C23 C24 110.1(3)
C16 C23 H23 108.1
C25 C23 H23 108.1
C24 C23 H23 108.1
C23 C24 H24A 109.5
C23 C24 H24B 109.5
H24A C24 H24B 109.5
C23 C24 H24C 109.5
H24A C24 H24C 109.5
H24B C24 H24C 109.5
C23 C25 H25A 109.5
C23 C25 H25B 109.5
H25A C25 H25B 109.5
C23 C25 H25C 109.5
H25A C25 H25C 109.5
H25B C25 H25C 109.5
C32 C31 C36 119.4(3)
C32 C31 P1 122.7(2)
C36 C31 P1 117.6(2)
C33 C32 C31 119.6(3)
C33 C32 C37 115.8(3)
C31 C32 C37 124.3(3)
C34 C33 C32 122.1(3)
C34 C33 H33 119.0
C32 C33 H33 119.0
C33 C34 C35 117.4(3)
C33 C34 C40 122.1(3)
C35 C34 C40 120.5(3)
C34 C35 C36 123.9(3)
C34 C35 H35 118.1
C36 C35 H35 118.1
C35 C36 C31 116.9(3)
C35 C36 C43 117.4(3)
C31 C36 C43 125.5(3)
C38 C37 C39 112.7(4)
C38 C37 C32 112.7(3)
C39 C37 C32 110.2(3)
C38 C37 H37 107.0
C39 C37 H37 107.0
C32 C37 H37 107.0
C37 C38 H38A 109.5
C37 C38 H38B 109.5
H38A C38 H38B 109.5
C37 C38 H38C 109.5
H38A C38 H38C 109.5
H38B C38 H38C 109.5
C37 C39 H39A 109.5
C37 C39 H39B 109.5
H39A C39 H39B 109.5
C37 C39 H39C 109.5
H39A C39 H39C 109.5
H39B C39 H39C 109.5
C42A C40 C41 132.4(12)
C42A C40 C42 32.5(13)
C41 C40 C42 112.9(5)
C42A C40 C34 114.7(11)
C41 C40 C34 110.3(4)
C42 C40 C34 113.9(4)
C42A C40 C41A 112.3(15)
C41 C40 C41A 37.2(12)
C42 C40 C41A 82.6(13)
C34 C40 C41A 106.5(10)
C42A C40 H40 75.4
C41 C40 H40 106.4
C42 C40 H40 106.4
C34 C40 H40 106.4
C41A C40 H40 138.3
C42A C40 H40A 107.7
C41 C40 H40A 71.4
C42 C40 H40A 132.1
C34 C40 H40A 107.7
C41A C40 H40A 107.7
H40 C40 H40A 37.0
C40 C41 H41A 109.5
C40 C41 H41B 109.5
C40 C41 H41C 109.5
C40 C42 H42A 109.5
C40 C42 H42B 109.5
C40 C42 H42C 109.5
C40 C41A H41D 109.5
C40 C41A H41E 109.5
H41D C41A H41E 109.5
C40 C41A H41F 109.5
H41D C41A H41F 109.5
H41E C41A H41F 109.5
C40 C42A H42D 109.5
C40 C42A H42E 109.5
H42D C42A H42E 109.5
C40 C42A H42F 109.5
H42D C42A H42F 109.5
H42E C42A H42F 109.5
C36 C43 C44 111.8(3)
C36 C43 C45 110.8(3)
C44 C43 C45 110.2(3)
C36 C43 H43 108.0
C44 C43 H43 108.0
C45 C43 H43 108.0
C43 C44 H44A 109.5
C43 C44 H44B 109.5
H44A C44 H44B 109.5
C43 C44 H44C 109.5
H44A C44 H44C 109.5
H44B C44 H44C 109.5
C43 C45 H45A 109.5
C43 C45 H45B 109.5
H45A C45 H45B 109.5
C43 C45 H45C 109.5
H45A C45 H45C 109.5
H45B C45 H45C 109.5
C56 C51 C52 113.4(3)
C56 C51 B1 120.4(3)
C52 C51 B1 125.8(3)
F52 C52 C53 115.0(3)
F52 C52 C51 121.3(3)
C53 C52 C51 123.6(3)
F53 C53 C54 119.8(3)
F53 C53 C52 120.4(3)
C54 C53 C52 119.8(3)
F54 C54 C55 120.8(3)
F54 C54 C53 119.9(3)
C55 C54 C53 119.4(3)
F55 C55 C54 120.0(3)
F55 C55 C56 120.5(3)
C54 C55 C56 119.6(3)
F56 C56 C55 116.1(3)
F56 C56 C51 119.6(3)
C55 C56 C51 124.3(3)
C66 C61 C62 114.1(3)
C66 C61 B1 128.8(3)
C62 C61 B1 117.1(3)
F62 C62 C63 116.4(3)
F62 C62 C61 119.4(3)
C63 C62 C61 124.2(4)
F63 C63 C64 120.5(4)
F63 C63 C62 120.6(4)
C64 C63 C62 118.9(4)
F64 C64 C65 121.0(4)
F64 C64 C63 119.7(4)
C65 C64 C63 119.3(3)
F65 C65 C64 119.6(4)
F65 C65 C66 119.7(4)
C64 C65 C66 120.7(4)
F66 C66 C61 121.6(3)
F66 C66 C65 115.7(3)
C61 C66 C65 122.7(4)

loop_
_geom_bond_atom_site_label_1
_geom_bond_atom_site_label_2
_geom_bond_distance
P1 C6 1.723(3)
P1 C31 1.849(3)
P1 C11 1.855(3)
P1 C1 1.870(3)
B1 O1 1.576(4)
B1 C3 1.616(5)
B1 C51 1.643(5)
B1 C61 1.650(5)
O1 C4 1.260(4)
O2 C4 1.289(4)
O2 C9 1.457(4)
O3 C7 1.238(4)
O4 C7 1.366(4)
O4 C8 1.442(4)
C1 C2 1.548(4)
C1 H1A 0.9900
C1 H1B 0.9900
C2 C3 1.528(5)
C2 C10 1.529(4)
C2 C5 1.557(5)
C3 H3A 0.9900
C3 H3B 0.9900
C4 C5 1.499(4)
C5 C6 1.524(4)
C5 H5 1.0000
C6 C7 1.405(4)
C8 H8A 0.9800
C8 H8B 0.9800
C8 H8C 0.9800
C9 H9A 0.9800
C9 H9B 0.9800
C9 H9C 0.9800
C10 H10A 0.9800
C10 H10B 0.9800
C10 H10C 0.9800
C11 C12 1.416(5)
C11 C16 1.425(5)
C12 C13 1.389(5)
C12 C17 1.529(5)
C13 C14 1.384(5)
C13 H13 0.9500
C15 C14 1.386(5)
C15 C16 1.397(5)
C15 H15 0.9500
C16 C23 1.529(5)
C17 C19 1.532(5)
C17 C18 1.536(5)
C17 H17 1.0000
C18 H18A 0.9800
C18 H18B 0.9800
C18 H18C 0.9800
C19 H19A 0.9800
C19 H19B 0.9800
C19 H19C 0.9800
C14 C20A 1.518(12)
C14 C20 1.534(10)
C20 C21 1.513(12)
C20 C22 1.514(11)
C20 H20 1.0000
C21 H21A 0.9800
C21 H21B 0.9800
C21 H21C 0.9800
C22 H22A 0.9800
C22 H22B 0.9800
C22 H22C 0.9800
C20A C21A 1.474(13)
C20A C22A 1.507(12)
C20A H20A 1.0000
C21A H21D 0.9800
C21A H21E 0.9800
C21A H21F 0.9800
C22A H22D 0.9800
C22A H22E 0.9800
C22A H22F 0.9800
C23 C25 1.532(5)
C23 C24 1.535(5)
C23 H23 1.0000
C24 H24A 0.9800
C24 H24B 0.9800
C24 H24C 0.9800
C25 H25A 0.9800
C25 H25B 0.9800
C25 H25C 0.9800
C31 C32 1.397(5)
C31 C36 1.432(4)
C32 C33 1.393(5)
C32 C37 1.528(5)
C33 C34 1.379(5)
C33 H33 0.9500
C34 C35 1.380(5)
C34 C40 1.531(5)
C35 C36 1.396(4)
C35 H35 0.9500
C36 C43 1.512(5)
C37 C38 1.519(6)
C37 C39 1.527(6)
C37 H37 1.0000
C38 H38A 0.9800
C38 H38B 0.9800
C38 H38C 0.9800
C39 H39A 0.9800
C39 H39B 0.9800
C39 H39C 0.9800
C40 C42A 1.487(14)
C40 C41 1.500(7)
C40 C42 1.523(7)
C40 C41A 1.551(14)
C40 H40 1.0000
C40 H40A 1.0000
C41 H41A 0.9800
C41 H41B 0.9800
C41 H41C 0.9800
C42 H42A 0.9800
C42 H42B 0.9800
C42 H42C 0.9800
C41A H41D 0.9800
C41A H41E 0.9800
C41A H41F 0.9800
C42A H42D 0.9800
C42A H42E 0.9800
C42A H42F 0.9800
C43 C44 1.536(5)
C43 C45 1.537(5)
C43 H43 1.0000
C44 H44A 0.9800
C44 H44B 0.9800
C44 H44C 0.9800
C45 H45A 0.9800
C45 H45B 0.9800
C45 H45C 0.9800
C51 C56 1.391(5)
C51 C52 1.393(5)
F52 C52 1.349(4)
C52 C53 1.384(5)
F53 C53 1.345(4)
C53 C54 1.368(5)
F54 C54 1.351(4)
C54 C55 1.366(5)
F55 C55 1.351(4)
C55 C56 1.378(5)
F56 C56 1.348(4)
C61 C66 1.385(5)
C61 C62 1.392(5)
F62 C62 1.351(4)
C62 C63 1.377(5)
F63 C63 1.342(4)
C63 C64 1.375(6)
F64 C64 1.349(4)
C64 C65 1.355(6)
F65 C65 1.352(4)
C65 C66 1.386(5)
F66 C66 1.346(4)

loop_
_geom_torsion_atom_site_label_1
_geom_torsion_atom_site_label_2
_geom_torsion_atom_site_label_3
_geom_torsion_atom_site_label_4
_geom_torsion
C3 B1 O1 C4 -7.0(4)
C51 B1 O1 C4 -136.0(3)
C61 B1 O1 C4 111.2(3)
C6 P1 C1 C2 -1.7(2)
C31 P1 C1 C2 123.5(2)
C11 P1 C1 C2 -122.8(2)
P1 C1 C2 C3 -89.4(3)
P1 C1 C2 C10 145.0(2)
P1 C1 C2 C5 26.8(3)
C10 C2 C3 B1 -63.4(4)
C1 C2 C3 B1 172.2(3)
C5 C2 C3 B1 58.0(3)
O1 B1 C3 C2 -29.1(4)
C51 B1 C3 C2 90.0(4)
C61 B1 C3 C2 -144.0(3)
B1 O1 C4 O2 -179.5(3)
B1 O1 C4 C5 11.1(5)
C9 O2 C4 O1 9.6(4)
C9 O2 C4 C5 -179.9(3)
O1 C4 C5 C6 -101.1(4)
O2 C4 C5 C6 89.1(3)
O1 C4 C5 C2 20.5(4)
O2 C4 C5 C2 -149.3(3)
C3 C2 C5 C4 -52.1(3)
C10 C2 C5 C4 70.2(3)
C1 C2 C5 C4 -172.1(3)
C3 C2 C5 C6 74.1(3)
C10 C2 C5 C6 -163.5(3)
C1 C2 C5 C6 -45.9(3)
C4 C5 C6 C7 7.1(4)
C2 C5 C6 C7 -116.7(3)
C4 C5 C6 P1 169.2(2)
C2 C5 C6 P1 45.5(3)
C31 P1 C6 C7 6.6(4)
C11 P1 C6 C7 -120.4(3)
C1 P1 C6 C7 134.6(3)
C31 P1 C6 C5 -152.8(2)
C11 P1 C6 C5 80.2(2)
C1 P1 C6 C5 -24.8(2)
C8 O4 C7 O3 2.0(5)
C8 O4 C7 C6 -177.7(3)
C5 C6 C7 O3 -5.3(5)
P1 C6 C7 O3 -162.5(3)
C5 C6 C7 O4 174.3(3)
P1 C6 C7 O4 17.1(5)
C6 P1 C11 C12 -167.7(2)
C31 P1 C11 C12 59.6(3)
C1 P1 C11 C12 -66.1(3)
C6 P1 C11 C16 13.3(3)
C31 P1 C11 C16 -119.5(3)
C1 P1 C11 C16 114.9(3)
C16 C11 C12 C13 5.1(4)
P1 C11 C12 C13 -174.0(2)
C16 C11 C12 C17 -174.8(3)
P1 C11 C12 C17 6.1(4)
C11 C12 C13 C14 -1.9(5)
C17 C12 C13 C14 178.1(3)
C14 C15 C16 C11 -0.5(5)
C14 C15 C16 C23 -178.5(3)
C12 C11 C16 C15 -4.0(4)
P1 C11 C16 C15 175.1(2)
C12 C11 C16 C23 173.8(3)
P1 C11 C16 C23 -7.1(4)
C13 C12 C17 C19 -63.2(4)
C11 C12 C17 C19 116.8(4)
C13 C12 C17 C18 61.8(4)
C11 C12 C17 C18 -118.3(4)
C12 C13 C14 C15 -2.5(5)
C12 C13 C14 C20A -179.0(9)
C12 C13 C14 C20 171.2(6)
C16 C15 C14 C13 3.7(5)
C16 C15 C14 C20A -179.4(8)
C16 C15 C14 C20 -169.3(7)
C13 C14 C20 C21 134.1(13)
C15 C14 C20 C21 -52.9(15)
C20A C14 C20 C21 -9(5)
C13 C14 C20 C22 -105.3(11)
C15 C14 C20 C22 67.8(11)
C20A C14 C20 C22 112(6)
C13 C14 C20A C21A 108.3(18)
C15 C14 C20A C21A -68.2(17)
C20 C14 C20A C21A 151(7)
C13 C14 C20A C22A -117.1(13)
C15 C14 C20A C22A 66.4(14)
C20 C14 C20A C22A -74(5)
C15 C16 C23 C25 65.4(4)
C11 C16 C23 C25 -112.4(4)
C15 C16 C23 C24 -57.6(4)
C11 C16 C23 C24 124.6(3)
C6 P1 C31 C32 95.2(3)
C11 P1 C31 C32 -130.6(3)
C1 P1 C31 C32 -18.8(3)
C6 P1 C31 C36 -90.9(3)
C11 P1 C31 C36 43.3(3)
C1 P1 C31 C36 155.1(2)
C36 C31 C32 C33 -8.1(5)
P1 C31 C32 C33 165.6(3)
C36 C31 C32 C37 166.5(3)
P1 C31 C32 C37 -19.8(5)
C31 C32 C33 C34 1.9(5)
C37 C32 C33 C34 -173.2(3)
C32 C33 C34 C35 4.4(5)
C32 C33 C34 C40 -175.2(3)
C33 C34 C35 C36 -4.4(5)
C40 C34 C35 C36 175.2(3)
C34 C35 C36 C31 -1.7(5)
C34 C35 C36 C43 174.6(3)
C32 C31 C36 C35 8.0(5)
P1 C31 C36 C35 -166.1(2)
C32 C31 C36 C43 -168.0(3)
P1 C31 C36 C43 17.9(4)
C33 C32 C37 C38 -60.1(5)
C31 C32 C37 C38 125.1(4)
C33 C32 C37 C39 66.6(4)
C31 C32 C37 C39 -108.2(4)
C33 C34 C40 C42A -54.9(18)
C35 C34 C40 C42A 125.5(18)
C33 C34 C40 C41 109.0(6)
C35 C34 C40 C41 -70.5(6)
C33 C34 C40 C42 -19.2(7)
C35 C34 C40 C42 161.3(6)
C33 C34 C40 C41A 70.0(16)
C35 C34 C40 C41A -109.6(16)
C35 C36 C43 C44 62.7(4)
C31 C36 C43 C44 -121.3(3)
C35 C36 C43 C45 -60.6(4)
C31 C36 C43 C45 115.4(3)
O1 B1 C51 C56 -51.1(4)
C3 B1 C51 C56 -171.6(3)
C61 B1 C51 C56 60.8(4)
O1 B1 C51 C52 135.7(3)
C3 B1 C51 C52 15.2(5)
C61 B1 C51 C52 -112.4(4)
C56 C51 C52 F52 179.6(3)
B1 C51 C52 F52 -6.8(6)
C56 C51 C52 C53 0.2(5)
B1 C51 C52 C53 173.8(3)
F52 C52 C53 F53 -0.5(5)
C51 C52 C53 F53 179.0(3)
F52 C52 C53 C54 -179.6(3)
C51 C52 C53 C54 -0.2(6)
F53 C53 C54 F54 1.1(5)
C52 C53 C54 F54 -179.7(3)
F53 C53 C54 C55 -179.0(3)
C52 C53 C54 C55 0.1(6)
F54 C54 C55 F55 -0.3(6)
C53 C54 C55 F55 179.9(3)
F54 C54 C55 C56 179.7(3)
C53 C54 C55 C56 -0.1(6)
F55 C55 C56 F56 0.8(5)
C54 C55 C56 F56 -179.2(3)
F55 C55 C56 C51 -179.8(3)
C54 C55 C56 C51 0.1(6)
C52 C51 C56 F56 179.1(3)
B1 C51 C56 F56 5.1(5)
C52 C51 C56 C55 -0.2(5)
B1 C51 C56 C55 -174.2(3)
O1 B1 C61 C66 8.7(4)
C3 B1 C61 C66 124.6(4)
C51 B1 C61 C66 -102.2(4)
O1 B1 C61 C62 -170.6(3)
C3 B1 C61 C62 -54.6(4)
C51 B1 C61 C62 78.6(4)
C66 C61 C62 F62 177.8(3)
B1 C61 C62 F62 -2.8(4)
C66 C61 C62 C63 -2.3(5)
B1 C61 C62 C63 177.1(3)
F62 C62 C63 F63 0.8(5)
C61 C62 C63 F63 -179.1(3)
F62 C62 C63 C64 -178.2(3)
C61 C62 C63 C64 1.9(5)
F63 C63 C64 F64 -0.4(5)
C62 C63 C64 F64 178.6(3)
F63 C63 C64 C65 -179.5(3)
C62 C63 C64 C65 -0.5(6)
F64 C64 C65 F65 0.7(5)
C63 C64 C65 F65 179.8(3)
F64 C64 C65 C66 -179.3(3)
C63 C64 C65 C66 -0.2(6)
C62 C61 C66 F66 -177.0(3)
B1 C61 C66 F66 3.8(5)
C62 C61 C66 C65 1.4(5)
B1 C61 C66 C65 -177.8(3)
F65 C65 C66 F66 -1.7(5)
C64 C65 C66 F66 178.3(3)
F65 C65 C66 C61 179.7(3)
C64 C65 C66 C61 -0.3(5)

loop_
_platon_squeeze_void_nr
_platon_squeeze_void_average_x
_platon_squeeze_void_average_y
_platon_squeeze_void_average_z
_platon_squeeze_void_volume
_platon_squeeze_void_count_electrons
_platon_squeeze_void_content
1 0.500 0.500 0.500 454 81 ' '
